data_1554386
loop_
_publ_author_name
'Li, Jia'
'Luo, Man'
'Sheng, Xingchao'
'Hua, Haiming'
'Yao, Weiwei'
'Pullarkat, Sumod A.'
'Xu, Li'
'Ma, Mengtao'

_publ_section_title
;
 Unsymmetrical \b-diketiminate magnesium(i) complexes: syntheses and
 application in catalytic hydroboration of alkyne, nitrile and carbonyl
 compounds
;
_journal_issue 24
_journal_name_full 'Organic Chemistry Frontiers'
_journal_page_first 3538
_journal_paper_doi 10.1039/C8QO00720A
_journal_volume 5
_journal_year 2018
_chemical_formula_moiety 'C48 H49 Cl2 N2'
_chemical_formula_sum 'C48 H49 Cl2 N2'
_chemical_formula_weight 724.79
_space_group_crystal_system orthorhombic
_space_group_IT_number 56
_space_group_name_Hall '-P 2ab 2ac'
_space_group_name_H-M_alt 'P c c n'
_atom_sites_solution_hydrogens mixed
_audit_creation_method SHELXL-2014/7
_audit_update_record
;
2018-01-02 deposited with the CCDC.
2018-11-06 downloaded from the CCDC.
;
_cell_angle_alpha 90
_cell_angle_beta 90
_cell_angle_gamma 90
_cell_formula_units_Z 4
_cell_length_a 21.607(2)
_cell_length_b 13.2782(12)
_cell_length_c 14.0261(13)
_cell_measurement_reflns_used 9435
_cell_measurement_temperature 130(2)
_cell_measurement_theta_max 34.139
_cell_measurement_theta_min 2.4305
_cell_volume 4024.1(6)
_computing_structure_refinement 'SHELXL-2014/7 (Sheldrick, 2014)'
_diffrn_ambient_temperature 130(2)
_diffrn_measured_fraction_theta_full 0.998
_diffrn_measured_fraction_theta_max 0.996
_diffrn_measurement_device_type 'BRUKER D8 VENTURE PHOTON'
_diffrn_measurement_method 'PHI AND OMEGA SCANS'
_diffrn_radiation_type MoK\a
_diffrn_radiation_wavelength 0.71073
_diffrn_reflns_av_R_equivalents 0.0429
_diffrn_reflns_av_unetI/netI 0.0305
_diffrn_reflns_Laue_measured_fraction_full 0.998
_diffrn_reflns_Laue_measured_fraction_max 0.996
_diffrn_reflns_limit_h_max 34
_diffrn_reflns_limit_h_min -33
_diffrn_reflns_limit_k_max 16
_diffrn_reflns_limit_k_min -20
_diffrn_reflns_limit_l_max 22
_diffrn_reflns_limit_l_min -21
_diffrn_reflns_number 50200
_diffrn_reflns_point_group_measured_fraction_full 0.998
_diffrn_reflns_point_group_measured_fraction_max 0.996
_diffrn_reflns_theta_full 25.242
_diffrn_reflns_theta_max 34.222
_diffrn_reflns_theta_min 1.885
_diffrn_source 'FINE-FOCUS SEALED TUBE'
_exptl_absorpt_coefficient_mu 0.197
_exptl_crystal_colour colorless
_exptl_crystal_density_diffrn 1.196
_exptl_crystal_description block
_exptl_crystal_F_000 1540
_exptl_crystal_size_max 0.3
_exptl_crystal_size_mid 0.2
_exptl_crystal_size_min 0.1
_refine_diff_density_max 1.088
_refine_diff_density_min -1.386
_refine_diff_density_rms 0.070
_refine_ls_extinction_method none
_refine_ls_goodness_of_fit_ref 1.033
_refine_ls_hydrogen_treatment mixed
_refine_ls_matrix_type full
_refine_ls_number_parameters 243
_refine_ls_number_reflns 8309
_refine_ls_number_restraints 1
_refine_ls_restrained_S_all 1.338
_refine_ls_R_factor_all 0.0855
_refine_ls_R_factor_gt 0.0641
_refine_ls_shift/su_max 0.001
_refine_ls_shift/su_mean 0.000
_refine_ls_structure_factor_coef Fsqd
_refine_ls_weighting_details 'w=1/[\s^2^(Fo^2^)+(0.0975P)^2^+2.0554P] where P=(Fo^2^+2Fc^2^)/3'
_refine_ls_weighting_scheme calc
_refine_ls_wR_factor_gt 0.1752
_refine_ls_wR_factor_ref 0.1939
_reflns_Friedel_coverage 0.000
_reflns_number_gt 6250
_reflns_number_total 8345
_reflns_threshold_expression 'I > 2\s(I)'
_cod_data_source_file c8qo00720a2.cif
_cod_data_source_block 2222a_a
_cod_database_code 1554386
_shelx_shelxl_version_number 2014/7
_shelx_space_group_comment
;
The symmetry employed for this shelxl refinement is uniquely defined
by the following loop, which should always be used as a source of
symmetry information in preference to the above space-group names.
They are only intended as comments.
;

loop_
_space_group_symop_operation_xyz
'x, y, z'
'-x+1/2, -y+1/2, z'
'-x, y+1/2, -z+1/2'
'x+1/2, -y, -z+1/2'
'-x, -y, -z'
'x-1/2, y-1/2, -z'
'x, -y-1/2, z-1/2'
'-x-1/2, y, z-1/2'

loop_
_atom_site_label
_atom_site_type_symbol
_atom_site_fract_x
_atom_site_fract_y
_atom_site_fract_z
_atom_site_U_iso_or_equiv
_atom_site_adp_type
_atom_site_occupancy
_atom_site_site_symmetry_order
_atom_site_calc_flag
_atom_site_refinement_flags_posn
_atom_site_refinement_flags_adp
_atom_site_refinement_flags_occupancy
C2 C 0.30768(6) 0.75005(9) 0.29380(9) 0.0229(2) Uani 1 1 d . . .
H2 H 0.2725(14) 0.750(3) 0.417(2) 0.111(13) Uiso 1 1 d D . .
Cl1 Cl 0.20258(3) 1.17193(6) 0.45106(6) 0.0807(3) Uani 1 1 d . . .
N1 N 0.31121(5) 0.74978(8) 0.38840(7) 0.02071(19) Uani 1 1 d . . .
C1 C 0.36529(7) 0.75050(12) 0.23397(10) 0.0320(3) Uani 1 1 d . . .
H1A H 0.3878 0.6872 0.2434 0.048 Uiso 1 1 calc R U .
H1B H 0.3916 0.8072 0.2529 0.048 Uiso 1 1 calc R U .
H1C H 0.3540 0.7574 0.1666 0.048 Uiso 1 1 calc R U .
C3 C 0.2500 0.7500 0.24765(12) 0.0233(3) Uani 1 2 d S T P
H3 H 0.2500 0.7500 0.1799 0.028 Uiso 1 2 calc R U P
C4 C 0.36746(5) 0.74725(8) 0.44042(8) 0.01862(19) Uani 1 1 d . . .
C6 C 0.44926(6) 0.65315(9) 0.51563(10) 0.0243(2) Uani 1 1 d . . .
H6 H 0.4695 0.5907 0.5268 0.029 Uiso 1 1 calc R U .
C5 C 0.39651(6) 0.65471(9) 0.45866(9) 0.0244(2) Uani 1 1 d . . .
C7 C 0.47330(5) 0.74031(9) 0.55674(9) 0.0203(2) Uani 1 1 d . . .
C8 C 0.44361(5) 0.83133(8) 0.53806(8) 0.0188(2) Uani 1 1 d . . .
H8 H 0.4594 0.8915 0.5655 0.023 Uiso 1 1 calc R U .
C9 C 0.39113(5) 0.83637(8) 0.48002(8) 0.01694(18) Uani 1 1 d . . .
C10 C 0.37029(9) 0.55832(11) 0.41952(15) 0.0425(4) Uani 1 1 d . . .
H10A H 0.3735 0.5587 0.3498 0.064 Uiso 1 1 calc R U .
H10B H 0.3267 0.5524 0.4381 0.064 Uiso 1 1 calc R U .
H10C H 0.3936 0.5010 0.4451 0.064 Uiso 1 1 calc R U .
C11 C 0.52804(6) 0.73367(10) 0.62282(11) 0.0298(3) Uani 1 1 d . . .
H11A H 0.5638 0.7071 0.5880 0.045 Uiso 1 1 calc R U .
H11B H 0.5181 0.6887 0.6761 0.045 Uiso 1 1 calc R U .
H11C H 0.5378 0.8009 0.6474 0.045 Uiso 1 1 calc R U .
C12 C 0.35983(5) 0.93607(8) 0.45685(8) 0.01880(19) Uani 1 1 d . . .
H12 H 0.3153 0.9201 0.4449 0.023 Uiso 1 1 calc R U .
C13 C 0.36090(5) 1.00972(8) 0.53988(8) 0.01873(19) Uani 1 1 d . . .
C14 C 0.31897(6) 0.99734(11) 0.61480(10) 0.0281(3) Uani 1 1 d . . .
H14 H 0.2900 0.9435 0.6129 0.034 Uiso 1 1 calc R U .
C15 C 0.31910(7) 1.06286(13) 0.69209(10) 0.0360(3) Uani 1 1 d . . .
H15 H 0.2904 1.0532 0.7425 0.043 Uiso 1 1 calc R U .
C16 C 0.36064(7) 1.14189(13) 0.69628(10) 0.0346(3) Uani 1 1 d . . .
H16 H 0.3604 1.1867 0.7491 0.042 Uiso 1 1 calc R U .
C17 C 0.40241(7) 1.15496(11) 0.62307(11) 0.0322(3) Uani 1 1 d . . .
H17 H 0.4313 1.2088 0.6256 0.039 Uiso 1 1 calc R U .
C18 C 0.40234(6) 1.08933(10) 0.54520(9) 0.0247(2) Uani 1 1 d . . .
H18 H 0.4312 1.0994 0.4950 0.030 Uiso 1 1 calc R U .
C19 C 0.38466(6) 0.98107(9) 0.36428(8) 0.0223(2) Uani 1 1 d . . .
C20 C 0.34489(8) 1.03445(14) 0.30514(12) 0.0405(4) Uani 1 1 d . . .
H20 H 0.3030 1.0440 0.3236 0.049 Uiso 1 1 calc R U .
C21 C 0.36586(12) 1.07423(16) 0.21875(13) 0.0547(5) Uani 1 1 d . . .
H21 H 0.3380 1.1094 0.1784 0.066 Uiso 1 1 calc R U .
C22 C 0.42661(11) 1.06275(13) 0.19180(11) 0.0494(5) Uani 1 1 d . . .
H22 H 0.4407 1.0899 0.1330 0.059 Uiso 1 1 calc R U .
C23 C 0.46678(9) 1.01172(11) 0.25039(11) 0.0385(4) Uani 1 1 d . . .
H23 H 0.5089 1.0044 0.2324 0.046 Uiso 1 1 calc R U .
C24 C 0.44606(7) 0.97055(10) 0.33630(10) 0.0273(2) Uani 1 1 d . . .
H24 H 0.4742 0.9350 0.3760 0.033 Uiso 1 1 calc R U .
C25 C 0.2500 1.2500 0.51653(16) 0.0362(4) Uani 1 2 d S T P
H25A H 0.2237 1.2923 0.5583 0.043 Uiso 0.5 1 calc R U P
H25B H 0.2763 1.2077 0.5583 0.043 Uiso 0.5 1 calc R U P

loop_
_atom_site_aniso_label
_atom_site_aniso_U_11
_atom_site_aniso_U_22
_atom_site_aniso_U_33
_atom_site_aniso_U_23
_atom_site_aniso_U_13
_atom_site_aniso_U_12
C2 0.0263(5) 0.0223(5) 0.0202(5) -0.0020(4) 0.0062(4) -0.0046(4)
Cl1 0.0512(3) 0.0770(4) 0.1141(6) -0.0490(4) -0.0183(3) -0.0122(3)
N1 0.0171(4) 0.0266(5) 0.0184(4) -0.0019(3) 0.0015(3) -0.0057(3)
C1 0.0283(6) 0.0427(7) 0.0250(6) -0.0069(5) 0.0099(5) -0.0057(5)
C3 0.0279(8) 0.0271(7) 0.0148(6) 0.000 0.000 -0.0045(6)
C4 0.0165(4) 0.0205(4) 0.0188(4) -0.0004(4) 0.0018(3) -0.0034(3)
C6 0.0242(5) 0.0182(5) 0.0304(6) 0.0016(4) 0.0021(4) 0.0025(4)
C5 0.0261(5) 0.0190(5) 0.0279(6) -0.0022(4) 0.0001(4) -0.0025(4)
C7 0.0166(4) 0.0207(5) 0.0237(5) 0.0040(4) 0.0012(4) 0.0007(4)
C8 0.0149(4) 0.0183(4) 0.0233(5) 0.0016(4) -0.0006(3) -0.0017(3)
C9 0.0139(4) 0.0177(4) 0.0192(4) 0.0012(3) 0.0012(3) -0.0018(3)
C10 0.0485(9) 0.0212(6) 0.0577(10) -0.0081(6) -0.0120(8) -0.0038(6)
C11 0.0228(5) 0.0273(6) 0.0395(7) 0.0064(5) -0.0069(5) 0.0029(4)
C12 0.0148(4) 0.0193(4) 0.0223(5) 0.0003(4) -0.0019(3) 0.0006(3)
C13 0.0152(4) 0.0198(4) 0.0212(5) 0.0022(4) -0.0002(3) 0.0028(3)
C14 0.0247(5) 0.0315(6) 0.0281(6) 0.0047(5) 0.0072(4) 0.0003(5)
C15 0.0356(7) 0.0496(9) 0.0229(6) 0.0018(6) 0.0069(5) 0.0099(6)
C16 0.0371(7) 0.0429(8) 0.0237(6) -0.0077(5) -0.0041(5) 0.0132(6)
C17 0.0317(6) 0.0315(6) 0.0334(7) -0.0093(5) -0.0032(5) 0.0004(5)
C18 0.0229(5) 0.0252(5) 0.0260(5) -0.0033(4) 0.0027(4) -0.0021(4)
C19 0.0283(5) 0.0196(5) 0.0190(5) 0.0000(4) -0.0033(4) 0.0016(4)
C20 0.0460(8) 0.0459(9) 0.0298(7) 0.0094(6) -0.0093(6) 0.0135(7)
C21 0.0827(15) 0.0522(11) 0.0291(8) 0.0137(7) -0.0095(9) 0.0153(10)
C22 0.0935(15) 0.0322(7) 0.0225(6) 0.0034(5) 0.0110(8) 0.0016(8)
C23 0.0577(10) 0.0265(6) 0.0312(7) -0.0012(5) 0.0184(7) -0.0034(6)
C24 0.0325(6) 0.0235(5) 0.0259(6) 0.0016(4) 0.0058(5) -0.0008(4)
C25 0.0368(10) 0.0383(10) 0.0336(10) 0.000 0.000 -0.0117(8)

loop_
_atom_type_symbol
_atom_type_description
_atom_type_scat_dispersion_real
_atom_type_scat_dispersion_imag
_atom_type_scat_source
C C 0.0033 0.0016 'International Tables Vol C Tables 4.2.6.8 and 6.1.1.4'
H H 0.0000 0.0000 'International Tables Vol C Tables 4.2.6.8 and 6.1.1.4'
N N 0.0061 0.0033 'International Tables Vol C Tables 4.2.6.8 and 6.1.1.4'
Cl Cl 0.1484 0.1585 'International Tables Vol C Tables 4.2.6.8 and 6.1.1.4'

loop_
_geom_angle_atom_site_label_1
_geom_angle_atom_site_label_2
_geom_angle_atom_site_label_3
_geom_angle
_geom_angle_site_symmetry_1
N1 C2 C3 120.74(11) .
N1 C2 C1 120.70(12) .
C3 C2 C1 118.57(12) .
C2 N1 C4 124.27(10) .
C2 N1 H2 112(2) .
C4 N1 H2 124(2) .
C2 C1 H1A 109.5 .
C2 C1 H1B 109.5 .
H1A C1 H1B 109.5 .
C2 C1 H1C 109.5 .
H1A C1 H1C 109.5 .
H1B C1 H1C 109.5 .
C2 C3 C2 125.11(15) 2_565
C2 C3 H3 117.4 2_565
C2 C3 H3 117.4 .
C5 C4 C9 120.20(10) .
C5 C4 N1 119.87(10) .
C9 C4 N1 119.73(10) .
C5 C6 C7 122.03(11) .
C5 C6 H6 119.0 .
C7 C6 H6 119.0 .
C6 C5 C4 118.94(11) .
C6 C5 C10 120.36(12) .
C4 C5 C10 120.68(12) .
C8 C7 C6 118.10(11) .
C8 C7 C11 121.90(11) .
C6 C7 C11 119.94(11) .
C7 C8 C9 121.65(10) .
C7 C8 H8 119.2 .
C9 C8 H8 119.2 .
C8 C9 C4 119.06(10) .
C8 C9 C12 121.78(9) .
C4 C9 C12 119.14(10) .
C5 C10 H10A 109.5 .
C5 C10 H10B 109.5 .
H10A C10 H10B 109.5 .
C5 C10 H10C 109.5 .
H10A C10 H10C 109.5 .
H10B C10 H10C 109.5 .
C7 C11 H11A 109.5 .
C7 C11 H11B 109.5 .
H11A C11 H11B 109.5 .
C7 C11 H11C 109.5 .
H11A C11 H11C 109.5 .
H11B C11 H11C 109.5 .
C13 C12 C9 112.90(9) .
C13 C12 C19 113.22(9) .
C9 C12 C19 111.47(9) .
C13 C12 H12 106.2 .
C9 C12 H12 106.2 .
C19 C12 H12 106.2 .
C18 C13 C14 117.89(11) .
C18 C13 C12 122.74(10) .
C14 C13 C12 119.37(11) .
C15 C14 C13 120.77(13) .
C15 C14 H14 119.6 .
C13 C14 H14 119.6 .
C16 C15 C14 120.64(13) .
C16 C15 H15 119.7 .
C14 C15 H15 119.7 .
C17 C16 C15 119.29(13) .
C17 C16 H16 120.4 .
C15 C16 H16 120.4 .
C16 C17 C18 120.21(14) .
C16 C17 H17 119.9 .
C18 C17 H17 119.9 .
C13 C18 C17 121.19(12) .
C13 C18 H18 119.4 .
C17 C18 H18 119.4 .
C20 C19 C24 118.23(13) .
C20 C19 C12 119.36(12) .
C24 C19 C12 122.41(11) .
C19 C20 C21 120.68(17) .
C19 C20 H20 119.7 .
C21 C20 H20 119.7 .
C22 C21 C20 120.42(17) .
C22 C21 H21 119.8 .
C20 C21 H21 119.8 .
C23 C22 C21 119.57(15) .
C23 C22 H22 120.2 .
C21 C22 H22 120.2 .
C22 C23 C24 120.43(16) .
C22 C23 H23 119.8 .
C24 C23 H23 119.8 .
C19 C24 C23 120.66(14) .
C19 C24 H24 119.7 .
C23 C24 H24 119.7 .
Cl1 C25 Cl1 115.58(14) 2_575
Cl1 C25 H25A 108.4 2_575
Cl1 C25 H25A 108.4 .
Cl1 C25 H25B 108.4 2_575
Cl1 C25 H25B 108.4 .
H25A C25 H25B 107.4 .

loop_
_geom_bond_atom_site_label_1
_geom_bond_atom_site_label_2
_geom_bond_distance
_geom_bond_site_symmetry_2
C2 N1 1.3289(16) .
C2 C3 1.4044(15) .
C2 C1 1.5012(17) .
Cl1 C25 1.7226(13) .
N1 C4 1.4180(15) .
N1 H2 0.93(3) .
C1 H1A 0.9800 .
C1 H1B 0.9800 .
C1 H1C 0.9800 .
C3 C2 1.4044(15) 2_565
C3 H3 0.9500 .
C4 C5 1.4033(17) .
C4 C9 1.4037(15) .
C6 C5 1.3921(18) .
C6 C7 1.3934(17) .
C6 H6 0.9500 .
C5 C10 1.5035(19) .
C7 C8 1.3931(15) .
C7 C11 1.5052(17) .
C8 C9 1.3976(15) .
C8 H8 0.9500 .
C9 C12 1.5217(15) .
C10 H10A 0.9800 .
C10 H10B 0.9800 .
C10 H10C 0.9800 .
C11 H11A 0.9800 .
C11 H11B 0.9800 .
C11 H11C 0.9800 .
C12 C13 1.5211(16) .
C12 C19 1.5266(17) .
C12 H12 1.0000 .
C13 C18 1.3873(17) .
C13 C14 1.3972(17) .
C14 C15 1.390(2) .
C14 H14 0.9500 .
C15 C16 1.382(2) .
C15 H15 0.9500 .
C16 C17 1.378(2) .
C16 H16 0.9500 .
C17 C18 1.3973(18) .
C17 H17 0.9500 .
C18 H18 0.9500 .
C19 C20 1.3888(18) .
C19 C24 1.3906(18) .
C20 C21 1.397(3) .
C20 H20 0.9500 .
C21 C22 1.374(3) .
C21 H21 0.9500 .
C22 C23 1.374(3) .
C22 H22 0.9500 .
C23 C24 1.3969(19) .
C23 H23 0.9500 .
C24 H24 0.9500 .
C25 Cl1 1.7226(13) 2_575
C25 H25A 0.9900 .
C25 H25B 0.9900 .

loop_
_geom_torsion_atom_site_label_1
_geom_torsion_atom_site_label_2
_geom_torsion_atom_site_label_3
_geom_torsion_atom_site_label_4
_geom_torsion
_geom_torsion_site_symmetry_4
C3 C2 N1 C4 178.34(9) .
C1 C2 N1 C4 -1.71(18) .
N1 C2 C3 C2 0.18(8) 2_565
C1 C2 C3 C2 -179.77(13) 2_565
C2 N1 C4 C5 -84.37(15) .
C2 N1 C4 C9 100.80(14) .
C7 C6 C5 C4 1.40(19) .
C7 C6 C5 C10 -177.03(14) .
C9 C4 C5 C6 -0.62(18) .
N1 C4 C5 C6 -175.43(11) .
C9 C4 C5 C10 177.81(13) .
N1 C4 C5 C10 2.99(19) .
C5 C6 C7 C8 -1.13(18) .
C5 C6 C7 C11 176.10(12) .
C6 C7 C8 C9 0.09(17) .
C11 C7 C8 C9 -177.09(11) .
C7 C8 C9 C4 0.65(17) .
C7 C8 C9 C12 -177.97(10) .
C5 C4 C9 C8 -0.38(16) .
N1 C4 C9 C8 174.44(10) .
C5 C4 C9 C12 178.28(10) .
N1 C4 C9 C12 -6.90(15) .
C8 C9 C12 C13 -36.13(14) .
C4 C9 C12 C13 145.25(10) .
C8 C9 C12 C19 92.62(13) .
C4 C9 C12 C19 -86.00(12) .
C9 C12 C13 C18 101.47(13) .
C19 C12 C13 C18 -26.37(15) .
C9 C12 C13 C14 -78.10(13) .
C19 C12 C13 C14 154.06(11) .
C18 C13 C14 C15 -0.13(19) .
C12 C13 C14 C15 179.46(12) .
C13 C14 C15 C16 0.2(2) .
C14 C15 C16 C17 -0.4(2) .
C15 C16 C17 C18 0.5(2) .
C14 C13 C18 C17 0.23(19) .
C12 C13 C18 C17 -179.34(12) .
C16 C17 C18 C13 -0.4(2) .
C13 C12 C19 C20 -86.08(15) .
C9 C12 C19 C20 145.34(13) .
C13 C12 C19 C24 94.05(13) .
C9 C12 C19 C24 -34.53(15) .
C24 C19 C20 C21 1.6(2) .
C12 C19 C20 C21 -178.30(16) .
C19 C20 C21 C22 -1.3(3) .
C20 C21 C22 C23 0.0(3) .
C21 C22 C23 C24 0.8(3) .
C20 C19 C24 C23 -0.7(2) .
C12 C19 C24 C23 179.12(12) .
C22 C23 C24 C19 -0.4(2) .
